data_7153899
loop_
_publ_author_name
'Weber, Anna K.'
'Schachtner, Josef'
'Fichtler, Robert'
'Leermann, Timo M.'
'Neud\"orfl, J\"org M'
'Jacobi von Wangelin, Axel'

_publ_section_title
;
 Modular synthesis of cyclic cis- and trans-1,2-diamine derivatives.
;
_journal_issue 28
_journal_name_full 'Organic &amp; biomolecular chemistry'
_journal_page_first 5267
_journal_page_last 5277
_journal_paper_doi 10.1039/c4ob00913d
_journal_volume 12
_journal_year 2014
_chemical_formula_moiety 'C30 H30 Cl2 N2 O3'
_chemical_formula_sum 'C30 H30 Cl2 N2 O3'
_chemical_formula_weight 537.46
_chemical_name_systematic
; 
 ? 
;
_space_group_IT_number 19
_symmetry_cell_setting orthorhombic
_symmetry_space_group_name_Hall 'P 2ac 2ab'
_symmetry_space_group_name_H-M 'P 21 21 21'
_atom_sites_solution_hydrogens geom
_atom_sites_solution_primary direct
_atom_sites_solution_secondary difmap
_audit_creation_method SHELXL-97
_cell_angle_alpha 90.00
_cell_angle_beta 90.00
_cell_angle_gamma 90.00
_cell_formula_units_Z 4
_cell_length_a 8.9169(13)
_cell_length_b 17.351(3)
_cell_length_c 17.602(3)
_cell_measurement_reflns_used 12769
_cell_measurement_temperature 100(2)
_cell_measurement_theta_max 27.00
_cell_measurement_theta_min 1.65
_cell_volume 2723.3(8)
_computing_cell_refinement 'Nonius DENZO (Otwinowski, Minor 1997)'
_computing_data_collection 'Nonius COLLECT'
_computing_data_reduction 'Nonius DENZO (Otwinowski, Minor 1997)'
_computing_molecular_graphics 'SCHAKAL99 (E. Keller 1999)'
_computing_publication_material 'PLATON (A. L. Spek 1980-2004)'
_computing_structure_refinement 'SHELXL-97 (Sheldrick, 1997)'
_computing_structure_solution 'SHELXS-97 (Sheldrick, 1997)'
_diffrn_ambient_temperature 100(2)
_diffrn_measured_fraction_theta_full 0.980
_diffrn_measured_fraction_theta_max 0.980
_diffrn_measurement_device_type 'Nonius KappaCCD'
_diffrn_measurement_method Phi/Omega-Scans
_diffrn_radiation_monochromator graphite
_diffrn_radiation_source 'fine-focus sealed tube'
_diffrn_radiation_type MoK\a
_diffrn_radiation_wavelength 0.71073
_diffrn_reflns_av_R_equivalents 0.0783
_diffrn_reflns_av_sigmaI/netI 0.1243
_diffrn_reflns_limit_h_max 11
_diffrn_reflns_limit_h_min -11
_diffrn_reflns_limit_k_max 22
_diffrn_reflns_limit_k_min -22
_diffrn_reflns_limit_l_max 20
_diffrn_reflns_limit_l_min -22
_diffrn_reflns_number 12769
_diffrn_reflns_theta_full 27.00
_diffrn_reflns_theta_max 27.00
_diffrn_reflns_theta_min 1.65
_exptl_absorpt_coefficient_mu 0.273
_exptl_absorpt_correction_type none
_exptl_crystal_colour colourless
_exptl_crystal_density_diffrn 1.311
_exptl_crystal_density_method 'not measured'
_exptl_crystal_description prism
_exptl_crystal_F_000 1128
_exptl_crystal_size_max .2
_exptl_crystal_size_mid .2
_exptl_crystal_size_min .2
_refine_diff_density_max 0.240
_refine_diff_density_min -0.248
_refine_diff_density_rms 0.050
_refine_ls_abs_structure_details 'Flack H D (1983), Acta Cryst. A39, 876-881'
_refine_ls_abs_structure_Flack -0.02(9)
_refine_ls_extinction_method none
_refine_ls_goodness_of_fit_ref 1.028
_refine_ls_hydrogen_treatment mixed
_refine_ls_matrix_type full
_refine_ls_number_parameters 339
_refine_ls_number_reflns 5633
_refine_ls_number_restraints 0
_refine_ls_restrained_S_all 1.028
_refine_ls_R_factor_all 0.1520
_refine_ls_R_factor_gt 0.0630
_refine_ls_shift/su_max 0.003
_refine_ls_shift/su_mean 0.000
_refine_ls_structure_factor_coef Fsqd
_refine_ls_weighting_details 'calc w=1/[\s^2^(Fo^2^)+(0.0608P)^2^+0.0000P] where P=(Fo^2^+2Fc^2^)/3'
_refine_ls_weighting_scheme calc
_refine_ls_wR_factor_gt 0.1281
_refine_ls_wR_factor_ref 0.1519
_reflns_number_gt 2904
_reflns_number_total 5633
_reflns_threshold_expression >2sigma(I)
_cod_data_source_file c4ob00913d2.cif
_cod_data_source_block akwe359
_cod_depositor_comments 'Adding full bibliography for 7153898--7153901.cif.'
_cod_original_cell_volume 2723.2(8)
_cod_original_sg_symbol_H-M P212121
_cod_database_code 7153899

loop_
_symmetry_equiv_pos_as_xyz
'x, y, z'
'-x+1/2, -y, z+1/2'
'x+1/2, -y+1/2, -z'
'-x, y+1/2, -z+1/2'

loop_
_atom_site_label
_atom_site_type_symbol
_atom_site_fract_x
_atom_site_fract_y
_atom_site_fract_z
_atom_site_U_iso_or_equiv
_atom_site_adp_type
_atom_site_occupancy
_atom_site_symmetry_multiplicity
_atom_site_calc_flag
_atom_site_refinement_flags
Cl1 Cl 0.99621(14) 0.14900(6) 0.36280(7) 0.0562(3) Uani 1 1 d .
Cl2 Cl 0.50949(14) 0.04397(7) 0.52176(7) 0.0611(4) Uani 1 1 d .
O1 O 0.3620(4) 0.12542(18) 0.3303(2) 0.0635(10) Uani 1 1 d .
O2 O 0.5810(4) 0.17783(18) 0.3176(2) 0.0652(10) Uani 1 1 d .
O3 O 0.5086(4) -0.01019(18) 0.0528(2) 0.0529(8) Uani 1 1 d .
H3 H 0.574(6) -0.034(3) 0.082(3) 0.072(19) Uiso 1 1 d .
N1 N 0.4979(5) 0.1226(2) 0.3286(2) 0.0490(10) Uani 1 1 d .
N2 N 0.5986(4) 0.03740(19) 0.1925(2) 0.0470(10) Uani 1 1 d .
C1 C 0.8703(5) 0.1508(2) 0.4395(3) 0.0465(12) Uani 1 1 d .
C2 C 0.7493(5) 0.0998(2) 0.4413(3) 0.0408(11) Uani 1 1 d .
C3 C 0.6655(5) 0.1050(2) 0.5079(3) 0.0469(12) Uani 1 1 d .
C4 C 0.6949(5) 0.1549(2) 0.5664(3) 0.0480(12) Uani 1 1 d .
H4 H 0.6341 0.1548 0.6108 0.058 Uiso 1 1 calc R
C5 C 0.8127(6) 0.2048(2) 0.5602(3) 0.0503(13) Uani 1 1 d .
H5 H 0.8321 0.2410 0.5995 0.060 Uiso 1 1 calc R
C6 C 0.9028(5) 0.2026(2) 0.4973(3) 0.0493(13) Uani 1 1 d .
H6 H 0.9866 0.2362 0.4932 0.059 Uiso 1 1 calc R
C7 C 0.7192(5) 0.0441(2) 0.3767(3) 0.0426(11) Uani 1 1 d .
H7 H 0.7896 0.0590 0.3350 0.051 Uiso 1 1 calc R
C8 C 0.5647(5) 0.0430(2) 0.3416(3) 0.0499(13) Uani 1 1 d .
H8 H 0.4969 0.0151 0.3776 0.060 Uiso 1 1 calc R
C9 C 0.5603(5) -0.0017(2) 0.2638(3) 0.0432(12) Uani 1 1 d .
H9 H 0.4530 -0.0173 0.2575 0.052 Uiso 1 1 calc R
C10 C 0.4826(5) 0.0835(2) 0.1527(3) 0.0496(12) Uani 1 1 d .
H10 H 0.4102 0.1059 0.1900 0.059 Uiso 1 1 calc R
C11 C 0.3993(5) 0.0298(2) 0.0954(3) 0.0439(12) Uani 1 1 d .
C12 C 0.3033(5) 0.0738(3) 0.0391(3) 0.0481(12) Uani 1 1 d .
C13 C 0.2105(6) 0.1344(3) 0.0609(3) 0.0663(16) Uani 1 1 d .
H13 H 0.2089 0.1501 0.1126 0.080 Uiso 1 1 calc R
C14 C 0.1198(6) 0.1724(3) 0.0082(3) 0.0669(16) Uani 1 1 d .
H14 H 0.0550 0.2126 0.0246 0.080 Uiso 1 1 calc R
C15 C 0.1238(7) 0.1520(3) -0.0672(3) 0.0681(16) Uani 1 1 d .
H15 H 0.0644 0.1790 -0.1032 0.082 Uiso 1 1 calc R
C16 C 0.2145(6) 0.0922(3) -0.0901(3) 0.0607(15) Uani 1 1 d .
H16 H 0.2154 0.0773 -0.1421 0.073 Uiso 1 1 calc R
C17 C 0.3057(6) 0.0527(3) -0.0380(3) 0.0576(14) Uani 1 1 d .
H17 H 0.3687 0.0119 -0.0547 0.069 Uiso 1 1 calc R
C18 C 0.3002(5) -0.0290(2) 0.1374(3) 0.0397(11) Uani 1 1 d .
C19 C 0.3140(5) -0.1077(2) 0.1248(3) 0.0482(13) Uani 1 1 d .
H19 H 0.3862 -0.1257 0.0893 0.058 Uiso 1 1 calc R
C20 C 0.2252(6) -0.1602(3) 0.1628(3) 0.0593(15) Uani 1 1 d .
H20 H 0.2388 -0.2137 0.1536 0.071 Uiso 1 1 calc R
C21 C 0.1177(5) -0.1369(3) 0.2136(3) 0.0537(13) Uani 1 1 d .
H21 H 0.0558 -0.1734 0.2388 0.064 Uiso 1 1 calc R
C22 C 0.1017(5) -0.0590(3) 0.2272(3) 0.0544(13) Uani 1 1 d .
H22 H 0.0295 -0.0418 0.2631 0.065 Uiso 1 1 calc R
C23 C 0.1891(5) -0.0056(2) 0.1894(3) 0.0454(12) Uani 1 1 d .
H23 H 0.1741 0.0478 0.1986 0.054 Uiso 1 1 calc R
C24 C 0.5730(6) 0.1480(3) 0.1133(3) 0.0673(15) Uani 1 1 d .
H24A H 0.5377 0.1558 0.0605 0.081 Uiso 1 1 calc R
H24B H 0.5629 0.1972 0.1413 0.081 Uiso 1 1 calc R
C25 C 0.7322(6) 0.1209(3) 0.1141(3) 0.0691(16) Uani 1 1 d .
H25A H 0.8022 0.1652 0.1140 0.083 Uiso 1 1 calc R
H25B H 0.7534 0.0883 0.0692 0.083 Uiso 1 1 calc R
C26 C 0.7477(6) 0.0749(3) 0.1864(3) 0.0638(15) Uani 1 1 d .
H26A H 0.8290 0.0363 0.1823 0.077 Uiso 1 1 calc R
H26B H 0.7675 0.1088 0.2305 0.077 Uiso 1 1 calc R
C27 C 0.6430(5) -0.0760(2) 0.2734(3) 0.0436(12) Uani 1 1 d .
H27 H 0.6336 -0.1131 0.2339 0.052 Uiso 1 1 calc R
C28 C 0.7295(5) -0.0949(2) 0.3329(3) 0.0461(12) Uani 1 1 d .
C29 C 0.7573(5) -0.0400(2) 0.3967(3) 0.0479(12) Uani 1 1 d .
H29A H 0.8642 -0.0430 0.4116 0.058 Uiso 1 1 calc R
H29B H 0.6965 -0.0559 0.4411 0.058 Uiso 1 1 calc R
C30 C 0.7939(5) -0.1742(2) 0.3427(3) 0.0586(14) Uani 1 1 d .
H30A H 0.7754 -0.2046 0.2967 0.088 Uiso 1 1 calc R
H30B H 0.7461 -0.1994 0.3863 0.088 Uiso 1 1 calc R
H30C H 0.9021 -0.1704 0.3516 0.088 Uiso 1 1 calc R

loop_
_atom_site_aniso_label
_atom_site_aniso_U_11
_atom_site_aniso_U_22
_atom_site_aniso_U_33
_atom_site_aniso_U_23
_atom_site_aniso_U_13
_atom_site_aniso_U_12
Cl1 0.0605(7) 0.0590(7) 0.0489(8) 0.0010(6) 0.0090(7) -0.0045(7)
Cl2 0.0658(8) 0.0744(8) 0.0430(8) -0.0068(6) 0.0081(7) -0.0186(7)
O1 0.060(2) 0.071(2) 0.060(3) -0.0147(19) 0.0025(19) 0.004(2)
O2 0.077(2) 0.0525(19) 0.067(3) -0.0007(19) -0.009(2) -0.0105(19)
O3 0.063(2) 0.0548(19) 0.040(2) -0.0047(17) 0.012(2) 0.0029(19)
N1 0.061(3) 0.047(2) 0.039(3) -0.0099(18) -0.006(2) 0.003(3)
N2 0.047(2) 0.052(2) 0.042(3) 0.006(2) 0.002(2) -0.006(2)
C1 0.050(3) 0.045(3) 0.044(3) 0.008(3) 0.002(2) 0.003(2)
C2 0.044(3) 0.045(2) 0.033(3) 0.000(2) -0.004(2) 0.001(2)
C3 0.052(3) 0.046(3) 0.043(4) -0.001(2) 0.002(3) 0.003(2)
C4 0.052(3) 0.055(3) 0.037(3) -0.003(2) 0.002(2) -0.004(3)
C5 0.063(3) 0.050(3) 0.038(3) -0.011(2) -0.008(3) 0.000(3)
C6 0.057(3) 0.037(3) 0.054(4) 0.005(2) -0.002(3) -0.002(2)
C7 0.049(3) 0.048(3) 0.031(3) -0.002(2) 0.001(2) 0.003(2)
C8 0.069(3) 0.039(2) 0.042(3) 0.000(2) -0.002(3) 0.003(2)
C9 0.060(3) 0.039(2) 0.031(3) 0.000(2) -0.008(2) 0.000(2)
C10 0.058(3) 0.052(3) 0.039(3) 0.004(2) -0.006(3) -0.001(3)
C11 0.051(3) 0.043(3) 0.038(3) -0.004(2) 0.001(2) 0.000(2)
C12 0.066(3) 0.044(3) 0.034(3) 0.005(2) -0.003(3) -0.011(3)
C13 0.114(4) 0.043(3) 0.042(3) 0.003(3) -0.023(3) -0.001(3)
C14 0.098(4) 0.050(3) 0.053(4) 0.005(3) -0.020(3) 0.001(3)
C15 0.103(4) 0.052(3) 0.050(4) 0.017(3) -0.024(3) -0.018(3)
C16 0.085(4) 0.061(3) 0.036(4) 0.003(3) -0.006(3) -0.017(3)
C17 0.074(3) 0.053(3) 0.046(4) 0.001(3) 0.001(3) -0.016(3)
C18 0.050(3) 0.044(3) 0.025(3) 0.001(2) -0.010(2) 0.003(2)
C19 0.052(3) 0.042(3) 0.050(4) -0.006(2) -0.002(3) 0.001(2)
C20 0.071(3) 0.044(3) 0.063(4) 0.009(3) -0.008(3) -0.005(3)
C21 0.059(3) 0.063(3) 0.040(4) 0.017(3) -0.007(3) -0.019(3)
C22 0.061(3) 0.054(3) 0.048(4) 0.006(3) 0.002(3) 0.004(3)
C23 0.055(3) 0.042(2) 0.039(3) 0.001(2) -0.006(3) 0.006(2)
C24 0.087(4) 0.059(3) 0.056(4) 0.014(3) -0.011(3) -0.006(3)
C25 0.085(4) 0.082(4) 0.040(4) 0.014(3) -0.005(3) -0.031(3)
C26 0.064(3) 0.078(4) 0.050(4) 0.012(3) -0.002(3) -0.003(3)
C27 0.053(3) 0.043(3) 0.035(3) -0.007(2) 0.006(2) -0.002(2)
C28 0.052(3) 0.041(3) 0.046(4) 0.000(2) 0.008(3) 0.005(2)
C29 0.056(3) 0.046(3) 0.042(3) -0.003(2) -0.006(2) 0.005(2)
C30 0.080(4) 0.050(3) 0.045(4) 0.003(2) 0.000(3) -0.001(3)

loop_
_atom_type_symbol
_atom_type_description
_atom_type_scat_dispersion_real
_atom_type_scat_dispersion_imag
_atom_type_scat_source
C C 0.0033 0.0016 'International Tables Vol C Tables 4.2.6.8 and 6.1.1.4'
H H 0.0000 0.0000 'International Tables Vol C Tables 4.2.6.8 and 6.1.1.4'
Cl Cl 0.1484 0.1585 'International Tables Vol C Tables 4.2.6.8 and 6.1.1.4'
N N 0.0061 0.0033 'International Tables Vol C Tables 4.2.6.8 and 6.1.1.4'
O O 0.0106 0.0060 'International Tables Vol C Tables 4.2.6.8 and 6.1.1.4'

loop_
_geom_angle_atom_site_label_1
_geom_angle_atom_site_label_2
_geom_angle_atom_site_label_3
_geom_angle
C11 O3 H3 112(4)
O1 N1 O2 125.2(4)
O1 N1 C8 115.1(4)
O2 N1 C8 119.7(4)
C9 N2 C10 119.4(4)
C9 N2 C26 118.2(4)
C10 N2 C26 110.8(3)
C6 C1 C2 123.8(4)
C6 C1 Cl1 116.2(4)
C2 C1 Cl1 120.0(4)
C3 C2 C1 113.1(4)
C3 C2 C7 125.3(4)
C1 C2 C7 121.6(4)
C4 C3 C2 124.8(4)
C4 C3 Cl2 115.2(4)
C2 C3 Cl2 120.0(4)
C5 C4 C3 119.2(4)
C5 C4 H4 120.4
C3 C4 H4 120.4
C4 C5 C6 119.9(4)
C4 C5 H5 120.0
C6 C5 H5 120.0
C5 C6 C1 119.2(4)
C5 C6 H6 120.4
C1 C6 H6 120.4
C8 C7 C2 118.4(4)
C8 C7 C29 106.4(3)
C2 C7 C29 113.2(4)
C8 C7 H7 106.0
C2 C7 H7 106.0
C29 C7 H7 106.0
C7 C8 N1 114.0(4)
C7 C8 C9 112.6(4)
N1 C8 C9 107.9(4)
C7 C8 H8 107.3
N1 C8 H8 107.3
C9 C8 H8 107.3
N2 C9 C27 112.4(4)
N2 C9 C8 120.7(3)
C27 C9 C8 108.3(4)
N2 C9 H9 104.6
C27 C9 H9 104.6
C8 C9 H9 104.6
N2 C10 C24 103.8(4)
N2 C10 C11 108.4(3)
C24 C10 C11 113.0(4)
N2 C10 H10 110.5
C24 C10 H10 110.5
C11 C10 H10 110.5
O3 C11 C12 106.9(4)
O3 C11 C18 109.0(3)
C12 C11 C18 108.9(4)
O3 C11 C10 107.9(3)
C12 C11 C10 113.0(3)
C18 C11 C10 111.1(4)
C13 C12 C17 118.1(5)
C13 C12 C11 122.4(4)
C17 C12 C11 119.5(5)
C12 C13 C14 121.2(5)
C12 C13 H13 119.4
C14 C13 H13 119.4
C15 C14 C13 120.3(5)
C15 C14 H14 119.9
C13 C14 H14 119.9
C14 C15 C16 119.6(5)
C14 C15 H15 120.2
C16 C15 H15 120.2
C15 C16 C17 121.1(5)
C15 C16 H16 119.5
C17 C16 H16 119.5
C16 C17 C12 119.7(5)
C16 C17 H17 120.2
C12 C17 H17 120.2
C19 C18 C23 116.7(4)
C19 C18 C11 121.7(4)
C23 C18 C11 121.6(4)
C20 C19 C18 121.4(4)
C20 C19 H19 119.3
C18 C19 H19 119.3
C21 C20 C19 121.4(4)
C21 C20 H20 119.3
C19 C20 H20 119.3
C20 C21 C22 118.3(5)
C20 C21 H21 120.8
C22 C21 H21 120.8
C21 C22 C23 121.0(5)
C21 C22 H22 119.5
C23 C22 H22 119.5
C22 C23 C18 121.1(4)
C22 C23 H23 119.4
C18 C23 H23 119.4
C25 C24 C10 105.2(4)
C25 C24 H24A 110.7
C10 C24 H24A 110.7
C25 C24 H24B 110.7
C10 C24 H24B 110.7
H24A C24 H24B 108.8
C24 C25 C26 105.1(4)
C24 C25 H25A 110.7
C26 C25 H25A 110.7
C24 C25 H25B 110.7
C26 C25 H25B 110.7
H25A C25 H25B 108.8
N2 C26 C25 102.2(4)
N2 C26 H26A 111.3
C25 C26 H26A 111.3
N2 C26 H26B 111.3
C25 C26 H26B 111.3
H26A C26 H26B 109.2
C28 C27 C9 125.7(4)
C28 C27 H27 117.2
C9 C27 H27 117.2
C27 C28 C29 121.7(4)
C27 C28 C30 122.3(4)
C29 C28 C30 115.8(4)
C28 C29 C7 113.4(4)
C28 C29 H29A 108.9
C7 C29 H29A 108.9
C28 C29 H29B 108.9
C7 C29 H29B 108.9
H29A C29 H29B 107.7
C28 C30 H30A 109.5
C28 C30 H30B 109.5
H30A C30 H30B 109.5
C28 C30 H30C 109.5
H30A C30 H30C 109.5
H30B C30 H30C 109.5

loop_
_geom_bond_atom_site_label_1
_geom_bond_atom_site_label_2
_geom_bond_distance
Cl1 C1 1.756(5)
Cl2 C3 1.765(5)
O1 N1 1.213(5)
O2 N1 1.227(5)
O3 C11 1.412(5)
O3 H3 0.88(5)
N1 C8 1.522(5)
N2 C9 1.468(5)
N2 C10 1.483(5)
N2 C26 1.484(6)
C1 C6 1.388(6)
C1 C2 1.396(6)
C2 C3 1.394(6)
C2 C7 1.516(6)
C3 C4 1.371(6)
C4 C5 1.366(6)
C4 H4 0.9500
C5 C6 1.369(6)
C5 H5 0.9500
C6 H6 0.9500
C7 C8 1.511(6)
C7 C29 1.538(5)
C7 H7 1.0000
C8 C9 1.575(6)
C8 H8 1.0000
C9 C27 1.495(6)
C9 H9 1.0000
C10 C24 1.545(7)
C10 C11 1.560(6)
C10 H10 1.0000
C11 C12 1.515(6)
C11 C18 1.540(6)
C12 C13 1.392(6)
C12 C17 1.406(6)
C13 C14 1.397(7)
C13 H13 0.9500
C14 C15 1.375(7)
C14 H14 0.9500
C15 C16 1.377(7)
C15 H15 0.9500
C16 C17 1.405(7)
C16 H16 0.9500
C17 H17 0.9500
C18 C19 1.388(5)
C18 C23 1.408(6)
C19 C20 1.380(6)
C19 H19 0.9500
C20 C21 1.372(6)
C20 H20 0.9500
C21 C22 1.380(6)
C21 H21 0.9500
C22 C23 1.381(6)
C22 H22 0.9500
C23 H23 0.9500
C24 C25 1.496(7)
C24 H24A 0.9900
C24 H24B 0.9900
C25 C26 1.509(7)
C25 H25A 0.9900
C25 H25B 0.9900
C26 H26A 0.9900
C26 H26B 0.9900
C27 C28 1.341(6)
C27 H27 0.9500
C28 C29 1.495(6)
C28 C30 1.500(6)
C29 H29A 0.9900
C29 H29B 0.9900
C30 H30A 0.9800
C30 H30B 0.9800
C30 H30C 0.9800

loop_
_geom_torsion_atom_site_label_1
_geom_torsion_atom_site_label_2
_geom_torsion_atom_site_label_3
_geom_torsion_atom_site_label_4
_geom_torsion
C6 C1 C2 C3 -1.3(6)
Cl1 C1 C2 C3 176.1(3)
C6 C1 C2 C7 -179.7(4)
Cl1 C1 C2 C7 -2.4(5)
C1 C2 C3 C4 0.7(6)
C7 C2 C3 C4 179.0(4)
C1 C2 C3 Cl2 -178.9(3)
C7 C2 C3 Cl2 -0.5(6)
C2 C3 C4 C5 1.1(7)
Cl2 C3 C4 C5 -179.3(3)
C3 C4 C5 C6 -2.4(7)
C4 C5 C6 C1 1.8(7)
C2 C1 C6 C5 0.1(7)
Cl1 C1 C6 C5 -177.3(3)
C3 C2 C7 C8 54.3(6)
C1 C2 C7 C8 -127.4(4)
C3 C2 C7 C29 -71.3(5)
C1 C2 C7 C29 107.0(5)
C2 C7 C8 N1 42.6(6)
C29 C7 C8 N1 171.5(4)
C2 C7 C8 C9 166.0(4)
C29 C7 C8 C9 -65.2(5)
O1 N1 C8 C7 -151.6(4)
O2 N1 C8 C7 28.2(6)
O1 N1 C8 C9 82.5(5)
O2 N1 C8 C9 -97.7(4)
C10 N2 C9 C27 147.0(4)
C26 N2 C9 C27 -73.1(5)
C10 N2 C9 C8 -83.3(5)
C26 N2 C9 C8 56.6(5)
C7 C8 C9 N2 -85.3(5)
N1 C8 C9 N2 41.4(5)
C7 C8 C9 C27 46.2(5)
N1 C8 C9 C27 172.9(4)
C9 N2 C10 C24 148.9(4)
C26 N2 C10 C24 6.2(5)
C9 N2 C10 C11 -90.7(4)
C26 N2 C10 C11 126.7(4)
N2 C10 C11 O3 -49.0(5)
C24 C10 C11 O3 65.5(4)
N2 C10 C11 C12 -166.9(4)
C24 C10 C11 C12 -52.4(5)
N2 C10 C11 C18 70.4(5)
C24 C10 C11 C18 -175.1(4)
O3 C11 C12 C13 -163.0(4)
C18 C11 C12 C13 79.5(5)
C10 C11 C12 C13 -44.4(6)
O3 C11 C12 C17 17.7(5)
C18 C11 C12 C17 -99.8(5)
C10 C11 C12 C17 136.3(4)
C17 C12 C13 C14 1.2(7)
C11 C12 C13 C14 -178.1(4)
C12 C13 C14 C15 -1.9(8)
C13 C14 C15 C16 2.0(8)
C14 C15 C16 C17 -1.4(7)
C15 C16 C17 C12 0.8(7)
C13 C12 C17 C16 -0.7(7)
C11 C12 C17 C16 178.6(4)
O3 C11 C18 C19 -6.5(6)
C12 C11 C18 C19 109.7(5)
C10 C11 C18 C19 -125.3(4)
O3 C11 C18 C23 174.7(4)
C12 C11 C18 C23 -69.1(5)
C10 C11 C18 C23 55.9(5)
C23 C18 C19 C20 -1.4(7)
C11 C18 C19 C20 179.8(4)
C18 C19 C20 C21 1.1(7)
C19 C20 C21 C22 -1.2(7)
C20 C21 C22 C23 1.5(7)
C21 C22 C23 C18 -1.8(7)
C19 C18 C23 C22 1.7(6)
C11 C18 C23 C22 -179.4(4)
N2 C10 C24 C25 16.4(5)
C11 C10 C24 C25 -100.8(5)
C10 C24 C25 C26 -32.8(5)
C9 N2 C26 C25 -169.0(4)
C10 N2 C26 C25 -25.9(5)
C24 C25 C26 N2 35.7(5)
N2 C9 C27 C28 124.5(5)
C8 C9 C27 C28 -11.4(6)
C9 C27 C28 C29 -2.5(7)
C9 C27 C28 C30 172.5(4)
C27 C28 C29 C7 -17.1(6)
C30 C28 C29 C7 167.7(4)
C8 C7 C29 C28 48.9(5)
C2 C7 C29 C28 -179.3(4)
